data_4021635
loop_
_publ_author_name
'Hechun Lin'
'Qian Chen'
'Lidong Cao'
'Li Yang'
'Yun-Dong Wu'
'Chaozhong Li'

_publ_section_title
;
 Effect of M(CO)~3~ (M = Cr, Mn^+^) on Aromatic C-Cl BDE in
 (\h-ArCl)M(CO)~3~ Complexes
;
_journal_name_full 'Journal of Organic Chemistry'
_journal_page_first 3328
_journal_page_last 3331
_journal_paper_doi 10.1021/jo060154i
_journal_volume 71
_journal_year 2006
_chemical_formula_sum 'C15 H15 Cr N O3'
_chemical_formula_weight 309.28
_chemical_name_systematic
; 
 ? 
;
_space_group_IT_number 14
_symmetry_cell_setting monoclinic
_symmetry_space_group_name_Hall '-P 2yn'
_symmetry_space_group_name_H-M 'P 1 21/n 1'
_atom_sites_solution_hydrogens geom
_atom_sites_solution_primary direct
_atom_sites_solution_secondary difmap
_audit_creation_method SHELXL-97
_cell_angle_alpha 90.00
_cell_angle_beta 110.512(3)
_cell_angle_gamma 90.00
_cell_formula_units_Z 4
_cell_length_a 12.035(2)
_cell_length_b 9.5555(18)
_cell_length_c 13.675(3)
_cell_measurement_reflns_used 991
_cell_measurement_temperature 293(2)
_cell_measurement_theta_max 37.029
_cell_measurement_theta_min 5.319
_cell_volume 1472.9(5)
_computing_cell_refinement 'Bruker SMART'
_computing_data_collection 'Bruker SMART'
_computing_data_reduction 'Bruker SHELXTL'
_computing_molecular_graphics 'Bruker SHELXTL'
_computing_publication_material 'Bruker SHELXTL'
_computing_structure_refinement 'SHELXL-97 (Sheldrick, 1997)'
_computing_structure_solution 'SHELXS-97 (Sheldrick, 1990)'
_diffrn_ambient_temperature 293(2)
_diffrn_measured_fraction_theta_full 0.924
_diffrn_measured_fraction_theta_max 0.924
_diffrn_measurement_device_type 'CCD area detector'
_diffrn_measurement_method 'phi and omega scans'
_diffrn_radiation_monochromator graphite
_diffrn_radiation_source 'fine-focus sealed tube'
_diffrn_radiation_type MoK\a
_diffrn_radiation_wavelength 0.71073
_diffrn_reflns_av_R_equivalents 0.1333
_diffrn_reflns_av_sigmaI/netI 0.1825
_diffrn_reflns_limit_h_max 15
_diffrn_reflns_limit_h_min -14
_diffrn_reflns_limit_k_max 12
_diffrn_reflns_limit_k_min -12
_diffrn_reflns_limit_l_max 12
_diffrn_reflns_limit_l_min -17
_diffrn_reflns_number 8437
_diffrn_reflns_theta_full 28.26
_diffrn_reflns_theta_max 28.26
_diffrn_reflns_theta_min 1.94
_exptl_absorpt_coefficient_mu 0.782
_exptl_absorpt_correction_T_max 1.00000
_exptl_absorpt_correction_T_min 0.40439
_exptl_absorpt_correction_type sadabs
_exptl_crystal_colour yellow
_exptl_crystal_density_diffrn 1.395
_exptl_crystal_density_method 'not measured'
_exptl_crystal_F_000 640
_exptl_crystal_size_max 0.564
_exptl_crystal_size_mid 0.297
_exptl_crystal_size_min 0.023
_refine_diff_density_max 0.664
_refine_diff_density_min -0.486
_refine_diff_density_rms 0.066
_refine_ls_extinction_method none
_refine_ls_goodness_of_fit_ref 0.769
_refine_ls_hydrogen_treatment mixed
_refine_ls_matrix_type full
_refine_ls_number_parameters 210
_refine_ls_number_reflns 3375
_refine_ls_number_restraints 4
_refine_ls_restrained_S_all 0.770
_refine_ls_R_factor_all 0.1432
_refine_ls_R_factor_gt 0.0565
_refine_ls_shift/su_max 0.000
_refine_ls_shift/su_mean 0.000
_refine_ls_structure_factor_coef Fsqd
_refine_ls_weighting_details 'calc w=1/[\s^2^(Fo^2^)+(0.0493P)^2^+0.0000P] where P=(Fo^2^+2Fc^2^)/3'
_refine_ls_weighting_scheme calc
_refine_ls_wR_factor_gt 0.1234
_refine_ls_wR_factor_ref 0.1435
_reflns_number_gt 1339
_reflns_number_total 3375
_reflns_threshold_expression >2sigma(I)
_cod_data_source_file jo060154isi20060123_115903.cif
_cod_depositor_comments
;
The following automatic conversions were performed:
'_symmetry_cell_setting' value 'Monoclinic' changed to 'monoclinic'
according to '/home/saulius/struct/CIF-dictionaries/cif_core.dic'
dictionary named 'cif_core.dic' version 2.4.1 from 2010-06-29.

Automatic conversion script
Id: cif_fix_enum 1527 2010-12-29 10:47:43Z saulius 
;
_cod_original_sg_symbol_H-M 'P 21/n'
_cod_original_formula_sum 'C15 H15  N O3 Cr'
_cod_database_code 4021635

loop_
_symmetry_equiv_pos_as_xyz
'x, y, z'
'-x+1/2, y+1/2, -z+1/2'
'-x, -y, -z'
'x-1/2, -y-1/2, z-1/2'

loop_
_atom_site_label
_atom_site_type_symbol
_atom_site_fract_x
_atom_site_fract_y
_atom_site_fract_z
_atom_site_U_iso_or_equiv
_atom_site_adp_type
_atom_site_occupancy
_atom_site_symmetry_multiplicity
_atom_site_calc_flag
_atom_site_refinement_flags
Cr Cr 0.46153(6) 0.80860(7) 0.14862(5) 0.0515(3) Uani 1 1 d .
O1 O 0.6592(3) 0.9870(5) 0.2767(3) 0.1196(15) Uani 1 1 d .
O2 O 0.3134(3) 1.0594(4) 0.1357(3) 0.1061(13) Uani 1 1 d .
O3 O 0.4256(4) 0.7420(4) 0.3481(3) 0.1047(13) Uani 1 1 d .
N1 N 0.4577(4) 0.4527(4) 0.1601(3) 0.0691(11) Uani 1 1 d .
C1 C 0.5851(4) 0.9160(5) 0.2263(4) 0.0731(14) Uani 1 1 d .
C2 C 0.3682(4) 0.9577(5) 0.1392(3) 0.0644(13) Uani 1 1 d .
C3 C 0.4397(4) 0.7633(5) 0.2708(4) 0.0673(13) Uani 1 1 d .
C4 C 0.3564(4) 0.6270(4) 0.0546(3) 0.0550(11) Uani 1 1 d .
C5 C 0.3463(6) 0.7403(5) -0.0087(4) 0.0717(14) Uani 1 1 d D
C6 C 0.4456(6) 0.8064(6) -0.0173(4) 0.0750(14) Uani 1 1 d D
C7 C 0.5562(6) 0.7550(6) 0.0424(5) 0.0793(16) Uani 1 1 d D
C8 C 0.5721(5) 0.6400(5) 0.1100(4) 0.0694(13) Uani 1 1 d D
C9 C 0.4694(4) 0.5703(5) 0.1101(3) 0.0603(12) Uani 1 1 d .
C10 C 0.3387(5) 0.4417(6) 0.1642(5) 0.0794(16) Uani 1 1 d .
C11 C 0.2645(5) 0.5311(6) 0.0729(4) 0.0734(15) Uani 1 1 d .
C12 C 0.1612(4) 0.6043(6) 0.0909(4) 0.0948(17) Uani 1 1 d .
H12A H 0.1112 0.5359 0.1062 0.142 Uiso 1 1 calc R
H12B H 0.1162 0.6553 0.0292 0.142 Uiso 1 1 calc R
H12C H 0.1909 0.6679 0.1485 0.142 Uiso 1 1 calc R
C13 C 0.5560(5) 0.3810(7) 0.2380(5) 0.111(2) Uani 1 1 d .
H13A H 0.5380 0.2818 0.2334 0.134 Uiso 1 1 calc R
H13B H 0.6260 0.3933 0.2192 0.134 Uiso 1 1 calc R
C14 C 0.5841(5) 0.4202(9) 0.3389(6) 0.141(3) Uani 1 1 d .
H14 H 0.5994 0.5144 0.3551 0.170 Uiso 1 1 calc R
C15 C 0.5912(6) 0.3333(11) 0.4154(6) 0.208(5) Uani 1 1 d .
H15A H 0.5764 0.2385 0.4017 0.249 Uiso 1 1 calc R
H15B H 0.6110 0.3667 0.4833 0.249 Uiso 1 1 calc R
H5 H 0.272(2) 0.776(4) -0.036(3) 0.066(15) Uiso 1 1 d D
H6 H 0.438(4) 0.888(3) -0.058(3) 0.090(16) Uiso 1 1 d D
H7 H 0.617(3) 0.807(4) 0.039(4) 0.078(16) Uiso 1 1 d D
H8 H 0.644(3) 0.620(5) 0.159(3) 0.11(2) Uiso 1 1 d D
H9 H 0.347(3) 0.490(4) 0.230(3) 0.063(14) Uiso 1 1 d .
H10 H 0.312(5) 0.343(5) 0.161(4) 0.109(19) Uiso 1 1 d .
H11 H 0.240(4) 0.470(5) 0.024(3) 0.076(16) Uiso 1 1 d .

loop_
_atom_site_aniso_label
_atom_site_aniso_U_11
_atom_site_aniso_U_22
_atom_site_aniso_U_33
_atom_site_aniso_U_23
_atom_site_aniso_U_13
_atom_site_aniso_U_12
Cr 0.0540(4) 0.0549(5) 0.0467(4) -0.0018(3) 0.0190(3) -0.0002(4)
O1 0.070(3) 0.151(4) 0.123(4) -0.034(3) 0.016(2) -0.046(3)
O2 0.118(3) 0.085(3) 0.112(3) 0.003(2) 0.036(2) 0.035(3)
O3 0.159(4) 0.112(3) 0.060(3) 0.003(2) 0.059(3) -0.010(3)
N1 0.082(3) 0.058(3) 0.068(3) 0.010(2) 0.027(2) 0.017(2)
C1 0.055(3) 0.087(4) 0.076(4) -0.009(3) 0.021(3) -0.005(3)
C2 0.070(3) 0.062(3) 0.059(3) -0.005(2) 0.021(2) -0.002(3)
C3 0.091(4) 0.054(3) 0.058(3) 0.001(2) 0.028(3) 0.002(2)
C4 0.073(3) 0.044(3) 0.043(3) 0.001(2) 0.014(2) 0.004(2)
C5 0.089(5) 0.065(3) 0.051(3) -0.001(3) 0.011(3) 0.008(3)
C6 0.116(5) 0.066(4) 0.051(3) 0.006(3) 0.039(3) 0.002(4)
C7 0.108(5) 0.075(4) 0.082(4) -0.013(3) 0.068(4) -0.014(4)
C8 0.073(4) 0.072(4) 0.069(4) -0.004(3) 0.032(3) 0.009(3)
C9 0.090(4) 0.045(3) 0.053(3) -0.005(2) 0.034(3) 0.005(3)
C10 0.089(5) 0.062(4) 0.084(5) 0.005(3) 0.027(3) -0.008(3)
C11 0.065(4) 0.068(4) 0.070(4) -0.006(3) 0.002(3) -0.005(3)
C12 0.059(3) 0.114(4) 0.101(5) 0.018(3) 0.014(3) -0.002(3)
C13 0.094(5) 0.145(6) 0.101(5) 0.041(4) 0.041(4) 0.043(4)
C14 0.092(5) 0.229(9) 0.086(6) -0.007(6) 0.009(4) 0.025(5)
C15 0.092(5) 0.412(16) 0.102(6) 0.104(8) 0.011(4) -0.004(7)

loop_
_atom_type_symbol
_atom_type_description
_atom_type_scat_dispersion_real
_atom_type_scat_dispersion_imag
_atom_type_scat_source
C C 0.0033 0.0016 'International Tables Vol C Tables 4.2.6.8 and 6.1.1.4'
H H 0.0000 0.0000 'International Tables Vol C Tables 4.2.6.8 and 6.1.1.4'
N N 0.0061 0.0033 'International Tables Vol C Tables 4.2.6.8 and 6.1.1.4'
O O 0.0106 0.0060 'International Tables Vol C Tables 4.2.6.8 and 6.1.1.4'
Cr Cr 0.3209 0.6236 'International Tables Vol C Tables 4.2.6.8 and 6.1.1.4'

loop_
_geom_angle_atom_site_label_1
_geom_angle_atom_site_label_2
_geom_angle_atom_site_label_3
_geom_angle
C2 Cr C1 87.5(2)
C2 Cr C3 88.1(2)
C1 Cr C3 87.1(2)
C2 Cr C7 126.5(2)
C1 Cr C7 90.6(2)
C3 Cr C7 145.2(2)
C2 Cr C6 96.2(2)
C1 Cr C6 111.4(2)
C3 Cr C6 161.1(2)
C7 Cr C6 36.6(2)
C2 Cr C5 90.1(2)
C1 Cr C5 147.5(2)
C3 Cr C5 125.2(2)
C7 Cr C5 65.3(2)
C6 Cr C5 36.71(19)
C2 Cr C4 110.94(18)
C1 Cr C4 161.29(19)
C3 Cr C4 96.12(18)
C7 Cr C4 76.24(19)
C6 Cr C4 65.12(18)
C5 Cr C4 35.51(16)
C2 Cr C8 162.4(2)
C1 Cr C8 96.4(2)
C3 Cr C8 109.2(2)
C7 Cr C8 36.64(19)
C6 Cr C8 66.4(2)
C5 Cr C8 77.4(2)
C4 Cr C8 65.14(18)
C2 Cr C9 146.07(19)
C1 Cr C9 126.2(2)
C3 Cr C9 90.30(18)
C7 Cr C9 63.54(18)
C6 Cr C9 75.87(17)
C5 Cr C9 63.65(17)
C4 Cr C9 35.64(14)
C8 Cr C9 35.38(16)
C9 N1 C10 111.0(4)
C9 N1 C13 124.1(5)
C10 N1 C13 119.7(4)
O1 C1 Cr 176.8(5)
O2 C2 Cr 176.0(4)
O3 C3 Cr 176.5(4)
C5 C4 C9 120.0(5)
C5 C4 C11 132.3(5)
C9 C4 C11 107.4(4)
C5 C4 Cr 70.1(3)
C9 C4 Cr 75.4(3)
C11 C4 Cr 131.4(3)
C4 C5 C6 121.7(5)
C4 C5 Cr 74.4(3)
C6 C5 Cr 71.6(3)
C4 C5 H5 115(3)
C6 C5 H5 123(3)
Cr C5 H5 119(3)
C7 C6 C5 117.8(5)
C7 C6 Cr 71.2(3)
C5 C6 Cr 71.7(3)
C7 C6 H6 121(3)
C5 C6 H6 121(3)
Cr C6 H6 124(3)
C6 C7 C8 123.1(5)
C6 C7 Cr 72.1(3)
C8 C7 Cr 74.3(3)
C6 C7 H7 114(3)
C8 C7 H7 123(3)
Cr C7 H7 122(3)
C9 C8 C7 117.1(5)
C9 C8 Cr 75.4(3)
C7 C8 Cr 69.0(3)
C9 C8 H8 121(3)
C7 C8 H8 121(3)
Cr C8 H8 118(3)
N1 C9 C8 130.2(5)
N1 C9 C4 109.8(4)
C8 C9 C4 120.0(4)
N1 C9 Cr 132.5(3)
C8 C9 Cr 69.2(3)
C4 C9 Cr 69.0(2)
N1 C10 C11 103.4(5)
N1 C10 H9 102(2)
C11 C10 H9 110(2)
N1 C10 H10 112(3)
C11 C10 H10 115(3)
H9 C10 H10 114(4)
C10 C11 C12 113.9(5)
C10 C11 C4 102.8(4)
C12 C11 C4 115.6(4)
C10 C11 H11 101(3)
C12 C11 H11 111(3)
C4 C11 H11 111(3)
C11 C12 H12A 109.5
C11 C12 H12B 109.5
H12A C12 H12B 109.5
C11 C12 H12C 109.5
H12A C12 H12C 109.5
H12B C12 H12C 109.5
C14 C13 N1 117.7(6)
C14 C13 H13A 107.9
N1 C13 H13A 107.9
C14 C13 H13B 107.9
N1 C13 H13B 107.9
H13A C13 H13B 107.2
C15 C14 C13 124.1(9)
C15 C14 H14 118.0
C13 C14 H14 118.0
C14 C15 H15A 120.0
C14 C15 H15B 120.0
H15A C15 H15B 120.0

loop_
_geom_bond_atom_site_label_1
_geom_bond_atom_site_label_2
_geom_bond_distance
Cr C2 1.791(5)
Cr C1 1.813(5)
Cr C3 1.832(5)
Cr C7 2.198(5)
Cr C6 2.209(5)
Cr C5 2.211(5)
Cr C4 2.264(4)
Cr C8 2.266(5)
Cr C9 2.346(4)
O1 C1 1.140(5)
O2 C2 1.166(5)
O3 C3 1.147(5)
N1 C9 1.348(5)
N1 C10 1.456(6)
N1 C13 1.457(6)
C4 C5 1.366(6)
C4 C9 1.413(6)
C4 C11 1.522(7)
C5 C6 1.392(7)
C5 H5 0.903(19)
C6 C7 1.385(7)
C6 H6 0.947(19)
C7 C8 1.405(7)
C7 H7 0.901(19)
C8 C9 1.404(6)
C8 H8 0.912(19)
C10 C11 1.518(7)
C10 H9 0.99(4)
C10 H10 0.99(5)
C11 C12 1.520(7)
C11 H11 0.86(4)
C12 H12A 0.9600
C12 H12B 0.9600
C12 H12C 0.9600
C13 C14 1.353(8)
C13 H13A 0.9700
C13 H13B 0.9700
C14 C15 1.315(10)
C14 H14 0.9300
C15 H15A 0.9300
C15 H15B 0.9300

loop_
_geom_torsion_atom_site_label_1
_geom_torsion_atom_site_label_2
_geom_torsion_atom_site_label_3
_geom_torsion_atom_site_label_4
_geom_torsion
C2 Cr C1 O1 29(9)
C3 Cr C1 O1 -59(9)
C7 Cr C1 O1 156(9)
C6 Cr C1 O1 125(9)
C5 Cr C1 O1 116(9)
C4 Cr C1 O1 -160(9)
C8 Cr C1 O1 -168(9)
C9 Cr C1 O1 -147(9)
C1 Cr C2 O2 8(6)
C3 Cr C2 O2 96(6)
C7 Cr C2 O2 -81(6)
C6 Cr C2 O2 -103(6)
C5 Cr C2 O2 -139(6)
C4 Cr C2 O2 -169(6)
C8 Cr C2 O2 -95(6)
C9 Cr C2 O2 -177(100)
C2 Cr C3 O3 -31(7)
C1 Cr C3 O3 56(7)
C7 Cr C3 O3 143(7)
C6 Cr C3 O3 -135(7)
C5 Cr C3 O3 -120(7)
C4 Cr C3 O3 -142(7)
C8 Cr C3 O3 152(7)
C9 Cr C3 O3 -177(100)
C2 Cr C4 C5 57.7(4)
C1 Cr C4 C5 -112.8(6)
C3 Cr C4 C5 148.0(4)
C7 Cr C4 C5 -66.5(4)
C6 Cr C4 C5 -29.4(3)
C8 Cr C4 C5 -103.7(4)
C9 Cr C4 C5 -130.0(5)
C2 Cr C4 C9 -172.3(3)
C1 Cr C4 C9 17.2(7)
C3 Cr C4 C9 -81.9(3)
C7 Cr C4 C9 63.5(3)
C6 Cr C4 C9 100.7(3)
C5 Cr C4 C9 130.0(5)
C8 Cr C4 C9 26.4(3)
C2 Cr C4 C11 -71.8(5)
C1 Cr C4 C11 117.7(7)
C3 Cr C4 C11 18.5(4)
C7 Cr C4 C11 164.0(5)
C6 Cr C4 C11 -158.9(5)
C5 Cr C4 C11 -129.5(6)
C8 Cr C4 C11 126.8(5)
C9 Cr C4 C11 100.5(5)
C9 C4 C5 C6 -2.7(7)
C11 C4 C5 C6 -175.5(5)
Cr C4 C5 C6 56.1(4)
C9 C4 C5 Cr -58.7(4)
C11 C4 C5 Cr 128.5(5)
C2 Cr C5 C4 -127.9(3)
C1 Cr C5 C4 146.6(4)
C3 Cr C5 C4 -40.1(4)
C7 Cr C5 C4 101.2(4)
C6 Cr C5 C4 131.9(5)
C8 Cr C5 C4 64.6(3)
C9 Cr C5 C4 29.8(3)
C2 Cr C5 C6 100.2(3)
C1 Cr C5 C6 14.8(6)
C3 Cr C5 C6 -172.0(3)
C7 Cr C5 C6 -30.7(3)
C4 Cr C5 C6 -131.9(5)
C8 Cr C5 C6 -67.3(3)
C9 Cr C5 C6 -102.0(4)
C4 C5 C6 C7 -1.2(8)
Cr C5 C6 C7 56.2(4)
C4 C5 C6 Cr -57.4(4)
C2 Cr C6 C7 149.1(3)
C1 Cr C6 C7 59.4(4)
C3 Cr C6 C7 -108.6(7)
C5 Cr C6 C7 -129.1(5)
C4 Cr C6 C7 -100.6(4)
C8 Cr C6 C7 -28.3(3)
C9 Cr C6 C7 -64.4(3)
C2 Cr C6 C5 -81.8(3)
C1 Cr C6 C5 -171.5(3)
C3 Cr C6 C5 20.5(8)
C7 Cr C6 C5 129.1(5)
C4 Cr C6 C5 28.5(3)
C8 Cr C6 C5 100.8(4)
C9 Cr C6 C5 64.7(3)
C5 C6 C7 C8 0.3(8)
Cr C6 C7 C8 56.7(5)
C5 C6 C7 Cr -56.4(4)
C2 Cr C7 C6 -39.4(4)
C1 Cr C7 C6 -126.8(4)
C3 Cr C7 C6 147.4(4)
C5 Cr C7 C6 30.7(3)
C4 Cr C7 C6 66.6(3)
C8 Cr C7 C6 133.3(5)
C9 Cr C7 C6 102.3(4)
C2 Cr C7 C8 -172.7(3)
C1 Cr C7 C8 99.9(4)
C3 Cr C7 C8 14.1(6)
C6 Cr C7 C8 -133.3(5)
C5 Cr C7 C8 -102.6(4)
C4 Cr C7 C8 -66.7(3)
C9 Cr C7 C8 -31.0(3)
C6 C7 C8 C9 4.4(8)
Cr C7 C8 C9 60.1(4)
C6 C7 C8 Cr -55.7(5)
C2 Cr C8 C9 -107.5(7)
C1 Cr C8 C9 150.5(3)
C3 Cr C8 C9 61.4(3)
C7 Cr C8 C9 -127.1(5)
C6 Cr C8 C9 -98.9(3)
C5 Cr C8 C9 -61.9(3)
C4 Cr C8 C9 -26.5(3)
C2 Cr C8 C7 19.7(8)
C1 Cr C8 C7 -82.4(4)
C3 Cr C8 C7 -171.5(4)
C6 Cr C8 C7 28.3(3)
C5 Cr C8 C7 65.3(4)
C4 Cr C8 C7 100.6(4)
C9 Cr C8 C7 127.1(5)
C10 N1 C9 C8 162.5(5)
C13 N1 C9 C8 8.2(8)
C10 N1 C9 C4 -15.0(5)
C13 N1 C9 C4 -169.3(5)
C10 N1 C9 Cr 64.3(6)
C13 N1 C9 Cr -90.0(6)
C7 C8 C9 N1 174.6(4)
Cr C8 C9 N1 -128.7(5)
C7 C8 C9 C4 -8.2(6)
Cr C8 C9 C4 48.6(4)
C7 C8 C9 Cr -56.8(4)
C5 C4 C9 N1 -174.7(4)
C11 C4 C9 N1 -0.3(5)
Cr C4 C9 N1 129.1(3)
C5 C4 C9 C8 7.5(6)
C11 C4 C9 C8 -178.1(4)
Cr C4 C9 C8 -48.7(4)
C5 C4 C9 Cr 56.2(4)
C11 C4 C9 Cr -129.4(4)
C2 Cr C9 N1 -85.1(6)
C1 Cr C9 N1 88.6(5)
C3 Cr C9 N1 2.0(5)
C7 Cr C9 N1 158.1(6)
C6 Cr C9 N1 -164.9(5)
C5 Cr C9 N1 -127.9(5)
C4 Cr C9 N1 -98.1(6)
C8 Cr C9 N1 126.0(6)
C2 Cr C9 C8 148.9(4)
C1 Cr C9 C8 -37.3(4)
C3 Cr C9 C8 -124.0(3)
C7 Cr C9 C8 32.1(3)
C6 Cr C9 C8 69.1(3)
C5 Cr C9 C8 106.1(4)
C4 Cr C9 C8 135.9(4)
C2 Cr C9 C4 13.0(5)
C1 Cr C9 C4 -173.2(3)
C3 Cr C9 C4 100.1(3)
C7 Cr C9 C4 -103.8(3)
C6 Cr C9 C4 -66.8(3)
C5 Cr C9 C4 -29.7(3)
C8 Cr C9 C4 -135.9(4)
C9 N1 C10 C11 23.5(6)
C13 N1 C10 C11 179.1(5)
N1 C10 C11 C12 -147.6(5)
N1 C10 C11 C4 -21.7(6)
C5 C4 C11 C10 -172.3(5)
C9 C4 C11 C10 14.2(5)
Cr C4 C11 C10 -71.4(6)
C5 C4 C11 C12 -47.6(8)
C9 C4 C11 C12 138.9(4)
Cr C4 C11 C12 53.3(6)
C9 N1 C13 C14 89.4(8)
C10 N1 C13 C14 -62.8(9)
N1 C13 C14 C15 125.7(7)
